data_4073362
loop_
_publ_author_name
'C\'ampora, Juan'
'Matas, Inmaculada'
'Palma, Pilar'
'\'Alvarez, Eleuterio'
'Graiff, Claudia'
'Tiripicchio, Antonio'

_publ_section_title
;
 Monomeric Alkoxo and Amido Methylnickel(II) Complexes. Synthesis and
 Heterocumulene Insertion Chemistry
;
_journal_issue 15
_journal_name_full Organometallics
_journal_page_first 3840
_journal_paper_doi 10.1021/om7002909
_journal_volume 26
_journal_year 2007
_chemical_formula_moiety 'C18 H39 N Ni P2'
_chemical_formula_sum 'C18 H39 N Ni P2'
_chemical_formula_weight 390.15
_chemical_name_systematic
; 
 ? 
;
_space_group_IT_number 2
_symmetry_cell_setting triclinic
_symmetry_space_group_name_Hall '-P 1'
_symmetry_space_group_name_H-M 'P -1'
_atom_sites_solution_hydrogens geom
_atom_sites_solution_primary direct
_atom_sites_solution_secondary difmap
_audit_creation_method SHELXL-97
_cell_angle_alpha 80.308(2)
_cell_angle_beta 77.419(2)
_cell_angle_gamma 79.294(2)
_cell_formula_units_Z 4
_cell_length_a 9.7279(7)
_cell_length_b 14.9737(9)
_cell_length_c 15.2632(11)
_cell_measurement_reflns_used 9038
_cell_measurement_temperature 100(2)
_cell_measurement_theta_max 30.41
_cell_measurement_theta_min 2.39
_cell_volume 2113.1(3)
_computing_cell_refinement 'SAINT+ v. 7.06 a (Bruker AXS, 2003)'
_computing_data_collection 'APEX-W2K-NT v. 1.0 (Bruker AXS, 2004)'
_computing_data_reduction 'SAINT+ v. 7.06 a (Bruker AXS, 2001)'
_computing_molecular_graphics 'XP, SHELXTL v. 6.10 (Bruker, 2000)'
_computing_publication_material 'XCIF, SHELXTL v. 6.12 (Bruker, 2001)'
_computing_structure_refinement 'SHELXL-97 (Sheldrick, 1997)'
_computing_structure_solution 'SHELXS-97 (Sheldrick, 1990)'
_diffrn_ambient_temperature 100(2)
_diffrn_detector_area_resol_mean 8.26
_diffrn_measured_fraction_theta_full 0.983
_diffrn_measured_fraction_theta_max 0.983
_diffrn_measurement_device_type 'Bruker-Nonius X8kappa APEX II CCD system'
_diffrn_measurement_method '\w rotations with narrow frames'
_diffrn_radiation_monochromator graphite
_diffrn_radiation_source 'fine-focus sealed tube'
_diffrn_radiation_type MoK\a
_diffrn_radiation_wavelength 0.71073
_diffrn_reflns_av_R_equivalents 0.0327
_diffrn_reflns_av_sigmaI/netI 0.0426
_diffrn_reflns_limit_h_max 12
_diffrn_reflns_limit_h_min -13
_diffrn_reflns_limit_k_max 21
_diffrn_reflns_limit_k_min -20
_diffrn_reflns_limit_l_max 21
_diffrn_reflns_limit_l_min -21
_diffrn_reflns_number 32087
_diffrn_reflns_theta_full 30.59
_diffrn_reflns_theta_max 30.59
_diffrn_reflns_theta_min 1.40
_diffrn_standards_decay_% 0
_exptl_absorpt_coefficient_mu 1.068
_exptl_absorpt_correction_T_max 0.8826
_exptl_absorpt_correction_T_min 0.6998
_exptl_absorpt_correction_type multi-scan
_exptl_absorpt_process_details
; 
 SADABS v. 2.03: Area-Detector Absorption Correction.
 (1997-2001) Bruker-AXS within SAINT+ package, v. 6.04
;
_exptl_crystal_colour orange
_exptl_crystal_density_diffrn 1.226
_exptl_crystal_density_method 'not measured'
_exptl_crystal_description needle
_exptl_crystal_F_000 848
_exptl_crystal_size_max 0.36
_exptl_crystal_size_mid 0.15
_exptl_crystal_size_min 0.12
_refine_diff_density_max 1.960
_refine_diff_density_min -0.636
_refine_diff_density_rms 0.082
_refine_ls_extinction_method none
_refine_ls_goodness_of_fit_ref 1.117
_refine_ls_hydrogen_treatment constr
_refine_ls_matrix_type full
_refine_ls_number_parameters 397
_refine_ls_number_reflns 12758
_refine_ls_number_restraints 0
_refine_ls_restrained_S_all 1.117
_refine_ls_R_factor_all 0.0544
_refine_ls_R_factor_gt 0.0427
_refine_ls_shift/su_max 0.002
_refine_ls_shift/su_mean 0.000
_refine_ls_structure_factor_coef Fsqd
_refine_ls_weighting_details 'calc w=1/[\s^2^(Fo^2^)+(0.0668P)^2^+0.4599P] where P=(Fo^2^+2Fc^2^)/3'
_refine_ls_weighting_scheme calc
_refine_ls_wR_factor_gt 0.1242
_refine_ls_wR_factor_ref 0.1287
_reflns_number_gt 9966
_reflns_number_total 12759
_reflns_threshold_expression >2sigma(I)
_cod_data_source_file om7002909-file001.cif
_cod_data_source_block 13
_cod_depositor_comments
;
The following automatic conversions were performed:

'_symmetry_cell_setting' value 'Triclinic' changed to 'triclinic'
according to /home/saulius/struct/CIF-dictionaries/cif_core.dic
dictionary named 'cif_core.dic' version 2.4.1 from 2010-06-29.

Automatic conversion script
Id: cif_fix_values 1715 2011-07-08 13:25:40Z adriana 
;
_cod_original_sg_symbol_H-M P-1
_cod_database_code 4073362

loop_
_symmetry_equiv_pos_as_xyz
'x, y, z'
'-x, -y, -z'

loop_
_atom_site_label
_atom_site_type_symbol
_atom_site_fract_x
_atom_site_fract_y
_atom_site_fract_z
_atom_site_U_iso_or_equiv
_atom_site_adp_type
_atom_site_occupancy
_atom_site_symmetry_multiplicity
_atom_site_calc_flag
_atom_site_refinement_flags
Ni1 Ni 0.24647(3) 0.402483(17) 0.228586(16) 0.02119(7) Uani 1 1 d .
P1 P 0.30470(5) 0.47017(3) 0.32604(3) 0.01899(10) Uani 1 1 d .
P2 P 0.05527(5) 0.49918(4) 0.22377(3) 0.02253(11) Uani 1 1 d .
N1 N 0.3755(2) 0.29356(13) 0.20336(13) 0.0367(5) Uani 1 1 d .
C1 C 0.1515(2) 0.55874(13) 0.36313(12) 0.0214(4) Uani 1 1 d .
H1A H 0.0921 0.5330 0.4196 0.026 Uiso 1 1 d R
H1B H 0.1876 0.6116 0.3764 0.026 Uiso 1 1 d R
C2 C 0.0591(2) 0.59185(14) 0.29031(13) 0.0234(4) Uani 1 1 d .
H2A H 0.0971 0.6436 0.2487 0.028 Uiso 1 1 d R
H2B H -0.0394 0.6146 0.3199 0.028 Uiso 1 1 d R
C3 C 0.3399(2) 0.40143(15) 0.43393(13) 0.0257(4) Uani 1 1 d .
H3 H 0.3455 0.4438 0.4768 0.031 Uiso 1 1 d R
C4 C 0.2211(2) 0.34475(16) 0.47694(15) 0.0320(5) Uani 1 1 d .
H4A H 0.2180 0.3010 0.4366 0.048 Uiso 1 1 d R
H4B H 0.1295 0.3856 0.4866 0.048 Uiso 1 1 d R
H4C H 0.2396 0.3113 0.5352 0.048 Uiso 1 1 d R
C5 C 0.4825(2) 0.33665(18) 0.41641(17) 0.0373(5) Uani 1 1 d .
H5A H 0.4993 0.2992 0.4734 0.056 Uiso 1 1 d R
H5B H 0.5599 0.3728 0.3922 0.056 Uiso 1 1 d R
H5C H 0.4792 0.2966 0.3726 0.056 Uiso 1 1 d R
C6 C 0.4580(2) 0.53408(14) 0.28843(13) 0.0238(4) Uani 1 1 d .
H6 H 0.5424 0.4895 0.2646 0.029 Uiso 1 1 d R
C7 C 0.4987(2) 0.57508(17) 0.36288(17) 0.0343(5) Uani 1 1 d .
H7A H 0.5772 0.6098 0.3364 0.051 Uiso 1 1 d R
H7B H 0.5287 0.5256 0.4088 0.051 Uiso 1 1 d R
H7C H 0.4162 0.6160 0.3910 0.051 Uiso 1 1 d R
C8 C 0.4304(2) 0.60864(17) 0.20899(16) 0.0349(5) Uani 1 1 d .
H8A H 0.3626 0.6605 0.2319 0.052 Uiso 1 1 d R
H8B H 0.3908 0.5833 0.1665 0.052 Uiso 1 1 d R
H8C H 0.5203 0.6296 0.1779 0.052 Uiso 1 1 d R
C9 C 0.0141(3) 0.56311(17) 0.11533(15) 0.0335(5) Uani 1 1 d .
H9 H -0.0096 0.5181 0.0816 0.040 Uiso 1 1 d R
C10 C -0.1130(3) 0.64097(19) 0.12412(19) 0.0447(6) Uani 1 1 d .
H10A H -0.0969 0.6844 0.1608 0.067 Uiso 1 1 d R
H10B H -0.2001 0.6154 0.1534 0.067 Uiso 1 1 d R
H10C H -0.1235 0.6728 0.0638 0.067 Uiso 1 1 d R
C11 C 0.1471(3) 0.59978(19) 0.05778(16) 0.0417(6) Uani 1 1 d .
H11A H 0.1249 0.6328 0.0002 0.063 Uiso 1 1 d R
H11B H 0.2240 0.5483 0.0459 0.063 Uiso 1 1 d R
H11C H 0.1773 0.6415 0.0903 0.063 Uiso 1 1 d R
C12 C -0.1145(2) 0.45590(16) 0.27738(16) 0.0307(4) Uani 1 1 d .
H12 H -0.1945 0.5085 0.2761 0.037 Uiso 1 1 d R
C13 C -0.1121(3) 0.4159(2) 0.37559(18) 0.0443(6) Uani 1 1 d .
H13A H -0.1989 0.3890 0.4018 0.066 Uiso 1 1 d R
H13B H -0.1073 0.4647 0.4099 0.066 Uiso 1 1 d R
H13C H -0.0285 0.3684 0.3783 0.066 Uiso 1 1 d R
C14 C -0.1397(3) 0.3843(2) 0.2243(2) 0.0507(7) Uani 1 1 d .
H14A H -0.0593 0.3339 0.2219 0.076 Uiso 1 1 d R
H14B H -0.1482 0.4128 0.1627 0.076 Uiso 1 1 d R
H14C H -0.2278 0.3604 0.2545 0.076 Uiso 1 1 d R
C15 C 0.2805(2) 0.31026(17) 0.1476(2) 0.0399(6) Uani 1 1 d .
H15 H 0.1823 0.3050 0.1667 0.048 Uiso 1 1 d R
C16 C 0.3516(3) 0.3385(2) 0.0502(2) 0.0529(8) Uani 1 1 d .
H16A H 0.3728 0.2865 0.0144 0.063 Uiso 1 1 d R
H16B H 0.2912 0.3902 0.0203 0.063 Uiso 1 1 d R
C17 C 0.4868(3) 0.36692(19) 0.06201(16) 0.0419(6) Uani 1 1 d .
H17A H 0.5655 0.3543 0.0102 0.050 Uiso 1 1 d R
H17B H 0.4720 0.4330 0.0681 0.050 Uiso 1 1 d R
C18 C 0.5178(2) 0.30846(16) 0.14809(16) 0.0338(5) Uani 1 1 d .
H18A H 0.5775 0.2493 0.1349 0.041 Uiso 1 1 d R
H18B H 0.5679 0.3404 0.1803 0.041 Uiso 1 1 d R
Ni2 Ni 0.27860(3) 0.895509(18) 0.290107(17) 0.02367(7) Uani 1 1 d .
P3 P 0.20118(6) 0.98007(4) 0.17785(3) 0.02640(12) Uani 1 1 d .
P4 P 0.45250(5) 0.97032(4) 0.27411(3) 0.02141(10) Uani 1 1 d .
N2 N 0.1779(3) 0.79522(17) 0.34154(16) 0.0563(7) Uani 1 1 d .
C19 C 0.3389(2) 1.05215(15) 0.11894(13) 0.0273(4) Uani 1 1 d .
H19A H 0.4006 1.0220 0.0681 0.033 Uiso 1 1 d R
H19B H 0.2915 1.1122 0.0933 0.033 Uiso 1 1 d R
C20 C 0.4316(2) 1.06775(14) 0.18329(14) 0.0262(4) Uani 1 1 d .
H20A H 0.3878 1.1241 0.2111 0.031 Uiso 1 1 d R
H20B H 0.5270 1.0774 0.1477 0.031 Uiso 1 1 d R
C21 C 0.1677(2) 0.92572(18) 0.08527(15) 0.0333(5) Uani 1 1 d .
H21 H 0.1512 0.9738 0.0330 0.040 Uiso 1 1 d R
C22 C 0.2951(3) 0.85485(18) 0.05453(16) 0.0368(5) Uani 1 1 d .
H22A H 0.3132 0.8088 0.1062 0.055 Uiso 1 1 d R
H22B H 0.3791 0.8851 0.0304 0.055 Uiso 1 1 d R
H22C H 0.2752 0.8249 0.0073 0.055 Uiso 1 1 d R
C23 C 0.0355(3) 0.8784(2) 0.11983(18) 0.0519(8) Uani 1 1 d .
H23A H 0.0268 0.8410 0.0750 0.078 Uiso 1 1 d R
H23B H -0.0496 0.9249 0.1296 0.078 Uiso 1 1 d R
H23C H 0.0448 0.8390 0.1771 0.078 Uiso 1 1 d R
C24 C 0.0335(3) 1.0604(2) 0.20628(17) 0.0407(6) Uani 1 1 d .
H24 H -0.0425 1.0219 0.2344 0.049 Uiso 1 1 d R
C25 C -0.0179(3) 1.1234(2) 0.1252(2) 0.0616(10) Uani 1 1 d .
H25A H -0.1099 1.1602 0.1463 0.092 Uiso 1 1 d R
H25B H -0.0285 1.0858 0.0811 0.092 Uiso 1 1 d R
H25C H 0.0521 1.1641 0.0966 0.092 Uiso 1 1 d R
C26 C 0.0454(3) 1.11672(19) 0.27822(17) 0.0448(6) Uani 1 1 d .
H26A H 0.1133 1.1595 0.2520 0.067 Uiso 1 1 d R
H26B H 0.0789 1.0754 0.3289 0.067 Uiso 1 1 d R
H26C H -0.0483 1.1513 0.3000 0.067 Uiso 1 1 d R
C27 C 0.6315(2) 0.90669(15) 0.23335(14) 0.0266(4) Uani 1 1 d .
H27 H 0.7023 0.9502 0.2195 0.032 Uiso 1 1 d R
C28 C 0.6741(3) 0.82978(17) 0.30629(17) 0.0373(5) Uani 1 1 d .
H28A H 0.5995 0.7909 0.3260 0.056 Uiso 1 1 d R
H28B H 0.6861 0.8564 0.3581 0.056 Uiso 1 1 d R
H28C H 0.7641 0.7928 0.2817 0.056 Uiso 1 1 d R
C29 C 0.6326(3) 0.86825(17) 0.14657(15) 0.0349(5) Uani 1 1 d .
H29A H 0.7259 0.8318 0.1274 0.052 Uiso 1 1 d R
H29B H 0.6142 0.9189 0.0988 0.052 Uiso 1 1 d R
H29C H 0.5583 0.8293 0.1579 0.052 Uiso 1 1 d R
C30 C 0.4825(2) 1.02448(16) 0.36773(15) 0.0312(5) Uani 1 1 d .
H30 H 0.5082 0.9735 0.4156 0.037 Uiso 1 1 d R
C31 C 0.6042(3) 1.0814(2) 0.3427(2) 0.0448(6) Uani 1 1 d .
H31A H 0.5891 1.1279 0.2909 0.067 Uiso 1 1 d R
H31B H 0.6949 1.0410 0.3268 0.067 Uiso 1 1 d R
H31C H 0.6067 1.1115 0.3945 0.067 Uiso 1 1 d R
C32 C 0.3432(3) 1.08092(18) 0.41008(16) 0.0395(6) Uani 1 1 d .
H32A H 0.3569 1.1034 0.4638 0.059 Uiso 1 1 d R
H32B H 0.2681 1.0423 0.4276 0.059 Uiso 1 1 d R
H32C H 0.3156 1.1331 0.3660 0.059 Uiso 1 1 d R
C33 C 0.2720(3) 0.79901(17) 0.3915(2) 0.0450(7) Uani 1 1 d .
H33 H 0.3724 0.7852 0.3725 0.054 Uiso 1 1 d R
C34 C 0.1994(4) 0.8278(2) 0.4819(2) 0.0578(9) Uani 1 1 d .
H34A H 0.2475 0.8737 0.4982 0.069 Uiso 1 1 d R
H34B H 0.1973 0.7745 0.5301 0.069 Uiso 1 1 d R
C35 C 0.0509(3) 0.8691(2) 0.46704(18) 0.0492(7) Uani 1 1 d .
H35A H -0.0210 0.8579 0.5229 0.059 Uiso 1 1 d R
H35B H 0.0438 0.9360 0.4472 0.059 Uiso 1 1 d R
C36 C 0.0311(3) 0.8198(2) 0.39397(19) 0.0519(8) Uani 1 1 d .
H36A H -0.0122 0.7641 0.4203 0.062 Uiso 1 1 d R
H36B H -0.0306 0.8600 0.3549 0.062 Uiso 1 1 d R

loop_
_atom_site_aniso_label
_atom_site_aniso_U_11
_atom_site_aniso_U_22
_atom_site_aniso_U_33
_atom_site_aniso_U_23
_atom_site_aniso_U_13
_atom_site_aniso_U_12
Ni1 0.01702(12) 0.02488(13) 0.02141(13) -0.00736(9) -0.00109(9) -0.00181(9)
P1 0.0138(2) 0.0258(2) 0.0172(2) -0.00553(17) -0.00268(16) -0.00088(17)
P2 0.0166(2) 0.0303(3) 0.0226(2) -0.00973(19) -0.00562(18) -0.00059(18)
N1 0.0423(12) 0.0280(9) 0.0316(10) -0.0061(7) 0.0064(8) 0.0012(8)
C1 0.0174(9) 0.0281(9) 0.0192(8) -0.0073(7) -0.0033(7) -0.0008(7)
C2 0.0192(9) 0.0291(10) 0.0231(9) -0.0085(7) -0.0066(7) 0.0011(7)
C3 0.0190(9) 0.0351(11) 0.0211(9) -0.0018(8) -0.0050(7) -0.0002(8)
C4 0.0258(11) 0.0361(12) 0.0286(10) 0.0038(8) -0.0019(8) -0.0021(8)
C5 0.0233(11) 0.0452(14) 0.0372(12) 0.0030(10) -0.0077(9) 0.0047(9)
C6 0.0163(9) 0.0286(10) 0.0263(9) -0.0072(7) -0.0020(7) -0.0020(7)
C7 0.0248(11) 0.0437(13) 0.0395(12) -0.0152(10) -0.0072(9) -0.0088(9)
C8 0.0270(11) 0.0390(12) 0.0361(12) 0.0068(9) -0.0047(9) -0.0113(9)
C9 0.0353(12) 0.0415(12) 0.0270(10) -0.0082(9) -0.0164(9) 0.0008(9)
C10 0.0383(14) 0.0503(15) 0.0473(15) -0.0026(12) -0.0246(12) 0.0043(11)
C11 0.0478(15) 0.0493(15) 0.0240(11) -0.0009(10) -0.0072(10) -0.0008(11)
C12 0.0172(9) 0.0407(12) 0.0376(12) -0.0137(9) -0.0062(8) -0.0037(8)
C13 0.0279(12) 0.0619(17) 0.0445(14) -0.0002(12) -0.0041(10) -0.0204(12)
C14 0.0331(14) 0.0632(18) 0.0651(18) -0.0338(15) -0.0002(12) -0.0187(12)
C15 0.0203(10) 0.0395(13) 0.0655(17) -0.0326(12) 0.0006(10) -0.0060(9)
C16 0.0500(17) 0.0622(18) 0.0549(17) -0.0371(15) -0.0243(14) 0.0133(14)
C17 0.0426(14) 0.0435(14) 0.0305(11) -0.0054(10) 0.0109(10) -0.0045(11)
C18 0.0259(11) 0.0362(12) 0.0404(12) -0.0174(10) -0.0060(9) 0.0030(9)
Ni2 0.02044(13) 0.02895(14) 0.02127(13) -0.00574(10) -0.00057(9) -0.00487(10)
P3 0.0202(2) 0.0415(3) 0.0183(2) -0.0076(2) -0.00528(18) -0.0016(2)
P4 0.0190(2) 0.0266(2) 0.0186(2) -0.00214(17) -0.00557(17) -0.00203(18)
N2 0.0554(12) 0.0488(10) 0.0436(11) -0.0157(8) 0.0197(9) -0.0349(9)
C19 0.0338(11) 0.0307(10) 0.0194(9) -0.0013(7) -0.0103(8) -0.0054(8)
C20 0.0316(11) 0.0259(10) 0.0230(9) -0.0018(7) -0.0096(8) -0.0051(8)
C21 0.0263(11) 0.0566(15) 0.0222(10) -0.0102(9) -0.0076(8) -0.0114(10)
C22 0.0396(13) 0.0465(14) 0.0289(11) -0.0134(10) -0.0046(9) -0.0131(11)
C23 0.0369(14) 0.095(2) 0.0351(13) -0.0212(14) -0.0023(11) -0.0322(15)
C24 0.0289(12) 0.0595(16) 0.0316(12) -0.0122(11) -0.0096(9) 0.0083(11)
C25 0.0525(18) 0.086(2) 0.0435(15) -0.0232(15) -0.0294(14) 0.0320(16)
C26 0.0460(15) 0.0503(15) 0.0331(12) -0.0122(11) -0.0084(11) 0.0117(12)
C27 0.0199(9) 0.0332(11) 0.0275(10) -0.0050(8) -0.0066(8) -0.0027(8)
C28 0.0327(12) 0.0411(13) 0.0367(12) -0.0047(10) -0.0160(10) 0.0085(10)
C29 0.0283(11) 0.0444(13) 0.0304(11) -0.0130(9) -0.0058(9) 0.0059(9)
C30 0.0338(12) 0.0369(11) 0.0259(10) -0.0084(8) -0.0150(9) 0.0018(9)
C31 0.0396(14) 0.0518(15) 0.0546(16) -0.0227(13) -0.0218(12) -0.0069(12)
C32 0.0423(14) 0.0480(14) 0.0296(11) -0.0168(10) -0.0113(10) 0.0054(11)
C33 0.0212(11) 0.0315(12) 0.0685(18) 0.0156(12) 0.0017(11) -0.0018(9)
C34 0.066(2) 0.067(2) 0.0463(16) 0.0265(14) -0.0301(15) -0.0327(16)
C35 0.0557(17) 0.0463(15) 0.0325(12) -0.0048(11) 0.0125(12) -0.0006(13)
C36 0.0412(15) 0.075(2) 0.0435(15) 0.0126(13) -0.0098(12) -0.0357(14)

loop_
_atom_type_symbol
_atom_type_description
_atom_type_scat_dispersion_real
_atom_type_scat_dispersion_imag
_atom_type_scat_source
C C 0.0033 0.0016 'International Tables Vol C Tables 4.2.6.8 and 6.1.1.4'
H H 0.0000 0.0000 'International Tables Vol C Tables 4.2.6.8 and 6.1.1.4'
N N 0.0061 0.0033 'International Tables Vol C Tables 4.2.6.8 and 6.1.1.4'
P P 0.1023 0.0942 'International Tables Vol C Tables 4.2.6.8 and 6.1.1.4'
Ni Ni 0.3393 1.1124 'International Tables Vol C Tables 4.2.6.8 and 6.1.1.4'

loop_
_geom_angle_atom_site_label_1
_geom_angle_atom_site_label_2
_geom_angle_atom_site_label_3
_geom_angle
N1 Ni1 C15 41.13(10)
N1 Ni1 P2 155.35(7)
C15 Ni1 P2 114.85(8)
N1 Ni1 P1 112.41(7)
C15 Ni1 P1 153.15(8)
P2 Ni1 P1 91.92(2)
C3 P1 C6 103.25(9)
C3 P1 C1 103.38(9)
C6 P1 C1 104.14(9)
C3 P1 Ni1 118.30(7)
C6 P1 Ni1 118.30(7)
C1 P1 Ni1 107.69(6)
C9 P2 C12 102.13(11)
C9 P2 C2 103.23(10)
C12 P2 C2 104.04(10)
C9 P2 Ni1 121.56(8)
C12 P2 Ni1 116.20(8)
C2 P2 Ni1 107.72(6)
C15 N1 C18 108.33(19)
C15 N1 Ni1 70.95(13)
C18 N1 Ni1 115.06(14)
C2 C1 P1 111.70(12)
C2 C1 H1A 109.3
P1 C1 H1A 109.3
C2 C1 H1B 109.3
P1 C1 H1B 109.3
H1A C1 H1B 107.9
C1 C2 P2 112.23(13)
C1 C2 H2A 109.1
P2 C2 H2A 109.2
C1 C2 H2B 109.2
P2 C2 H2B 109.2
H2A C2 H2B 107.9
C4 C3 C5 109.13(18)
C4 C3 P1 110.93(14)
C5 C3 P1 109.72(14)
C4 C3 H3 109.0
C5 C3 H3 109.1
P1 C3 H3 109.0
C3 C4 H4A 109.4
C3 C4 H4B 109.5
H4A C4 H4B 109.5
C3 C4 H4C 109.5
H4A C4 H4C 109.5
H4B C4 H4C 109.5
C3 C5 H5A 109.4
C3 C5 H5B 109.5
H5A C5 H5B 109.5
C3 C5 H5C 109.5
H5A C5 H5C 109.5
H5B C5 H5C 109.5
C7 C6 C8 110.63(18)
C7 C6 P1 115.20(14)
C8 C6 P1 109.74(14)
C7 C6 H6 106.9
C8 C6 H6 107.0
P1 C6 H6 106.9
C6 C7 H7A 109.5
C6 C7 H7B 109.5
H7A C7 H7B 109.5
C6 C7 H7C 109.5
H7A C7 H7C 109.5
H7B C7 H7C 109.5
C6 C8 H8A 109.6
C6 C8 H8B 109.4
H8A C8 H8B 109.5
C6 C8 H8C 109.4
H8A C8 H8C 109.5
H8B C8 H8C 109.5
C11 C9 C10 110.1(2)
C11 C9 P2 109.91(16)
C10 C9 P2 115.30(17)
C11 C9 H9 107.1
C10 C9 H9 107.0
P2 C9 H9 107.0
C9 C10 H10A 109.5
C9 C10 H10B 109.4
H10A C10 H10B 109.5
C9 C10 H10C 109.5
H10A C10 H10C 109.5
H10B C10 H10C 109.5
C9 C11 H11A 109.5
C9 C11 H11B 109.4
H11A C11 H11B 109.5
C9 C11 H11C 109.6
H11A C11 H11C 109.5
H11B C11 H11C 109.5
C13 C12 C14 110.8(2)
C13 C12 P2 110.20(15)
C14 C12 P2 110.27(16)
C13 C12 H12 108.5
C14 C12 H12 108.5
P2 C12 H12 108.5
C12 C13 H13A 109.5
C12 C13 H13B 109.4
H13A C13 H13B 109.5
C12 C13 H13C 109.5
H13A C13 H13C 109.5
H13B C13 H13C 109.5
C12 C14 H14A 109.5
C12 C14 H14B 109.4
H14A C14 H14B 109.5
C12 C14 H14C 109.5
H14A C14 H14C 109.5
H14B C14 H14C 109.5
N1 C15 C16 111.1(2)
N1 C15 Ni1 67.91(13)
C16 C15 Ni1 116.03(18)
N1 C15 H15 124.4
C16 C15 H15 124.5
Ni1 C15 H15 86.9
C17 C16 C15 102.2(2)
C17 C16 H16A 111.3
C15 C16 H16A 111.4
C17 C16 H16B 111.4
C15 C16 H16B 111.3
H16A C16 H16B 109.2
C18 C17 C16 103.4(2)
C18 C17 H17A 111.1
C16 C17 H17A 111.1
C18 C17 H17B 111.1
C16 C17 H17B 111.1
H17A C17 H17B 109.0
N1 C18 C17 105.11(19)
N1 C18 H18A 110.8
C17 C18 H18A 110.8
N1 C18 H18B 110.6
C17 C18 H18B 110.7
H18A C18 H18B 108.8
N2 Ni2 C33 40.42(12)
N2 Ni2 P3 114.45(10)
C33 Ni2 P3 154.47(9)
N2 Ni2 P4 153.11(10)
C33 Ni2 P4 113.44(9)
P3 Ni2 P4 92.03(2)
C24 P3 C21 102.76(11)
C24 P3 C19 106.23(12)
C21 P3 C19 103.29(10)
C24 P3 Ni2 116.00(8)
C21 P3 Ni2 119.53(9)
C19 P3 Ni2 107.67(7)
C20 P4 C27 103.53(10)
C20 P4 C30 103.44(10)
C27 P4 C30 102.66(10)
C20 P4 Ni2 107.94(7)
C27 P4 Ni2 115.18(7)
C30 P4 Ni2 122.09(8)
C33 N2 C36 109.2(2)
C33 N2 Ni2 70.63(14)
C36 N2 Ni2 115.8(2)
C20 C19 P3 111.92(14)
C20 C19 H19A 109.3
P3 C19 H19A 109.2
C20 C19 H19B 109.2
P3 C19 H19B 109.2
H19A C19 H19B 107.9
C19 C20 P4 112.65(14)
C19 C20 H20A 109.1
P4 C20 H20A 109.1
C19 C20 H20B 109.0
P4 C20 H20B 109.0
H20A C20 H20B 107.8
C22 C21 C23 109.1(2)
C22 C21 P3 110.08(15)
C23 C21 P3 109.32(15)
C22 C21 H21 109.4
C23 C21 H21 109.5
P3 C21 H21 109.4
C21 C22 H22A 109.4
C21 C22 H22B 109.4
H22A C22 H22B 109.5
C21 C22 H22C 109.6
H22A C22 H22C 109.5
H22B C22 H22C 109.5
C21 C23 H23A 109.6
C21 C23 H23B 109.4
H23A C23 H23B 109.5
C21 C23 H23C 109.5
H23A C23 H23C 109.5
H23B C23 H23C 109.5
C26 C24 C25 110.7(2)
C26 C24 P3 110.17(17)
C25 C24 P3 115.44(18)
C26 C24 H24 106.7
C25 C24 H24 106.7
P3 C24 H24 106.7
C24 C25 H25A 109.5
C24 C25 H25B 109.3
H25A C25 H25B 109.5
C24 C25 H25C 109.6
H25A C25 H25C 109.5
H25B C25 H25C 109.5
C24 C26 H26A 109.7
C24 C26 H26B 109.3
H26A C26 H26B 109.5
C24 C26 H26C 109.4
H26A C26 H26C 109.5
H26B C26 H26C 109.5
C28 C27 C29 110.65(19)
C28 C27 P4 110.44(15)
C29 C27 P4 110.05(14)
C28 C27 H27 108.6
C29 C27 H27 108.5
P4 C27 H27 108.6
C27 C28 H28A 109.5
C27 C28 H28B 109.4
H28A C28 H28B 109.5
C27 C28 H28C 109.6
H28A C28 H28C 109.5
H28B C28 H28C 109.5
C27 C29 H29A 109.5
C27 C29 H29B 109.5
H29A C29 H29B 109.5
C27 C29 H29C 109.4
H29A C29 H29C 109.5
H29B C29 H29C 109.5
C31 C30 C32 111.1(2)
C31 C30 P4 115.27(16)
C32 C30 P4 109.87(16)
C31 C30 H30 106.7
C32 C30 H30 106.7
P4 C30 H30 106.7
C30 C31 H31A 109.6
C30 C31 H31B 109.4
H31A C31 H31B 109.5
C30 C31 H31C 109.5
H31A C31 H31C 109.5
H31B C31 H31C 109.5
C30 C32 H32A 109.5
C30 C32 H32B 109.4
H32A C32 H32B 109.5
C30 C32 H32C 109.5
H32A C32 H32C 109.5
H32B C32 H32C 109.5
N2 C33 C34 111.3(2)
N2 C33 Ni2 68.95(15)
C34 C33 Ni2 115.83(19)
N2 C33 H33 124.3
C34 C33 H33 124.4
Ni2 C33 H33 86.2
C33 C34 C35 102.8(2)
C33 C34 H34A 111.2
C35 C34 H34A 111.1
C33 C34 H34B 111.2
C35 C34 H34B 111.3
H34A C34 H34B 109.1
C36 C35 C34 103.3(2)
C36 C35 H35A 111.0
C34 C35 H35A 111.1
C36 C35 H35B 111.1
C34 C35 H35B 111.2
H35A C35 H35B 109.1
N2 C36 C35 104.5(2)
N2 C36 H36A 110.8
C35 C36 H36A 110.9
N2 C36 H36B 110.9
C35 C36 H36B 110.9
H36A C36 H36B 108.9

loop_
_geom_bond_atom_site_label_1
_geom_bond_atom_site_label_2
_geom_bond_distance
Ni1 N1 1.9038(19)
Ni1 C15 1.942(2)
Ni1 P2 2.1412(6)
Ni1 P1 2.1561(5)
P1 C3 1.853(2)
P1 C6 1.855(2)
P1 C1 1.8577(19)
P2 C9 1.852(2)
P2 C12 1.857(2)
P2 C2 1.862(2)
N1 C15 1.352(3)
N1 C18 1.490(3)
C1 C2 1.541(3)
C1 H1A 0.9900
C1 H1B 0.9900
C2 H2A 0.9900
C2 H2B 0.9900
C3 C4 1.527(3)
C3 C5 1.537(3)
C3 H3 1.0000
C4 H4A 0.9800
C4 H4B 0.9800
C4 H4C 0.9800
C5 H5A 0.9800
C5 H5B 0.9800
C5 H5C 0.9800
C6 C7 1.532(3)
C6 C8 1.537(3)
C6 H6 1.0000
C7 H7A 0.9800
C7 H7B 0.9800
C7 H7C 0.9800
C8 H8A 0.9800
C8 H8B 0.9800
C8 H8C 0.9800
C9 C11 1.534(4)
C9 C10 1.534(3)
C9 H9 1.0000
C10 H10A 0.9800
C10 H10B 0.9800
C10 H10C 0.9800
C11 H11A 0.9800
C11 H11B 0.9800
C11 H11C 0.9800
C12 C13 1.521(3)
C12 C14 1.530(3)
C12 H12 1.0000
C13 H13A 0.9800
C13 H13B 0.9800
C13 H13C 0.9800
C14 H14A 0.9800
C14 H14B 0.9800
C14 H14C 0.9800
C15 C16 1.522(4)
C15 H15 0.9500
C16 C17 1.511(4)
C16 H16A 0.9900
C16 H16B 0.9900
C17 C18 1.507(4)
C17 H17A 0.9900
C17 H17B 0.9900
C18 H18A 0.9900
C18 H18B 0.9900
Ni2 N2 1.909(2)
Ni2 C33 1.930(2)
Ni2 P3 2.1409(6)
Ni2 P4 2.1467(6)
P3 C24 1.853(2)
P3 C21 1.858(2)
P3 C19 1.858(2)
P4 C20 1.850(2)
P4 C27 1.854(2)
P4 C30 1.856(2)
N2 C33 1.326(4)
N2 C36 1.490(4)
C19 C20 1.541(3)
C19 H19A 0.9900
C19 H19B 0.9900
C20 H20A 0.9900
C20 H20B 0.9900
C21 C22 1.519(3)
C21 C23 1.534(3)
C21 H21 1.0000
C22 H22A 0.9800
C22 H22B 0.9800
C22 H22C 0.9800
C23 H23A 0.9800
C23 H23B 0.9800
C23 H23C 0.9800
C24 C26 1.528(4)
C24 C25 1.540(4)
C24 H24 1.0000
C25 H25A 0.9800
C25 H25B 0.9800
C25 H25C 0.9800
C26 H26A 0.9800
C26 H26B 0.9800
C26 H26C 0.9800
C27 C28 1.526(3)
C27 C29 1.528(3)
C27 H27 1.0000
C28 H28A 0.9800
C28 H28B 0.9800
C28 H28C 0.9800
C29 H29A 0.9800
C29 H29B 0.9800
C29 H29C 0.9800
C30 C31 1.530(4)
C30 C32 1.531(3)
C30 H30 1.0000
C31 H31A 0.9800
C31 H31B 0.9800
C31 H31C 0.9800
C32 H32A 0.9800
C32 H32B 0.9800
C32 H32C 0.9800
C33 C34 1.500(5)
C33 H33 0.9500
C34 C35 1.512(4)
C34 H34A 0.9900
C34 H34B 0.9900
C35 C36 1.500(4)
C35 H35A 0.9900
C35 H35B 0.9900
C36 H36A 0.9900
C36 H36B 0.9900

loop_
_geom_torsion_atom_site_label_1
_geom_torsion_atom_site_label_2
_geom_torsion_atom_site_label_3
_geom_torsion_atom_site_label_4
_geom_torsion
N1 Ni1 P1 C3 -51.06(10)
C15 Ni1 P1 C3 -59.4(2)
P2 Ni1 P1 C3 124.87(7)
N1 Ni1 P1 C6 74.78(10)
C15 Ni1 P1 C6 66.4(2)
P2 Ni1 P1 C6 -109.29(8)
N1 Ni1 P1 C1 -167.66(9)
C15 Ni1 P1 C1 -176.0(2)
P2 Ni1 P1 C1 8.28(7)
N1 Ni1 P2 C9 -63.01(17)
C15 Ni1 P2 C9 -51.83(13)
P1 Ni1 P2 C9 126.03(10)
N1 Ni1 P2 C12 62.24(17)
C15 Ni1 P2 C12 73.42(12)
P1 Ni1 P2 C12 -108.72(8)
N1 Ni1 P2 C2 178.41(16)
C15 Ni1 P2 C2 -170.40(11)
P1 Ni1 P2 C2 7.45(7)
P2 Ni1 N1 C15 15.5(2)
P1 Ni1 N1 C15 -174.26(13)
C15 Ni1 N1 C18 101.9(2)
P2 Ni1 N1 C18 117.39(18)
P1 Ni1 N1 C18 -72.39(16)
C3 P1 C1 C2 -151.91(14)
C6 P1 C1 C2 100.47(15)
Ni1 P1 C1 C2 -25.93(15)
P1 C1 C2 P2 32.75(18)
C9 P2 C2 C1 -155.22(14)
C12 P2 C2 C1 98.44(15)
Ni1 P2 C2 C1 -25.46(15)
C6 P1 C3 C4 178.74(15)
C1 P1 C3 C4 70.45(17)
Ni1 P1 C3 C4 -48.42(16)
C6 P1 C3 C5 -60.61(18)
C1 P1 C3 C5 -168.90(16)
Ni1 P1 C3 C5 72.23(17)
C3 P1 C6 C7 -43.43(18)
C1 P1 C6 C7 64.30(17)
Ni1 P1 C6 C7 -176.27(13)
C3 P1 C6 C8 -169.06(15)
C1 P1 C6 C8 -61.33(16)
Ni1 P1 C6 C8 58.10(16)
C12 P2 C9 C11 -176.51(17)
C2 P2 C9 C11 75.70(18)
Ni1 P2 C9 C11 -45.1(2)
C12 P2 C9 C10 58.3(2)
C2 P2 C9 C10 -49.4(2)
Ni1 P2 C9 C10 -170.20(15)
C9 P2 C12 C13 -169.51(18)
C2 P2 C12 C13 -62.35(19)
Ni1 P2 C12 C13 55.86(19)
C9 P2 C12 C14 67.8(2)
C2 P2 C12 C14 174.98(19)
Ni1 P2 C12 C14 -66.8(2)
C18 N1 C15 C16 -0.4(3)
Ni1 N1 C15 C16 110.55(19)
C18 N1 C15 Ni1 -110.96(16)
P2 Ni1 C15 N1 -172.94(11)
P1 Ni1 C15 N1 11.8(3)
N1 Ni1 C15 C16 -103.5(2)
P2 Ni1 C15 C16 83.53(19)
P1 Ni1 C15 C16 -91.7(3)
N1 C15 C16 C17 -18.7(3)
Ni1 C15 C16 C17 56.3(3)
C15 C16 C17 C18 29.2(2)
C15 N1 C18 C17 19.6(2)
Ni1 N1 C18 C17 -57.4(2)
C16 C17 C18 N1 -30.5(2)
N2 Ni2 P3 C24 76.23(14)
C33 Ni2 P3 C24 67.5(2)
P4 Ni2 P3 C24 -108.61(11)
N2 Ni2 P3 C21 -47.74(12)
C33 Ni2 P3 C21 -56.4(2)
P4 Ni2 P3 C21 127.43(8)
N2 Ni2 P3 C19 -164.98(11)
C33 Ni2 P3 C19 -173.7(2)
P4 Ni2 P3 C19 10.19(7)
N2 Ni2 P4 C20 174.86(17)
C33 Ni2 P4 C20 -173.56(12)
P3 Ni2 P4 C20 4.62(7)
N2 Ni2 P4 C27 59.78(18)
C33 Ni2 P4 C27 71.35(12)
P3 Ni2 P4 C27 -110.46(8)
N2 Ni2 P4 C30 -65.71(18)
C33 Ni2 P4 C30 -54.14(13)
P3 Ni2 P4 C30 124.05(9)
P3 Ni2 N2 C33 -174.23(14)
P4 Ni2 N2 C33 16.5(3)
C33 Ni2 N2 C36 102.6(2)
P3 Ni2 N2 C36 -71.6(2)
P4 Ni2 N2 C36 119.1(2)
C24 P3 C19 C20 98.68(17)
C21 P3 C19 C20 -153.55(16)
Ni2 P3 C19 C20 -26.20(17)
P3 C19 C20 P4 30.8(2)
C27 P4 C20 C19 100.43(16)
C30 P4 C20 C19 -152.76(16)
Ni2 P4 C20 C19 -22.11(17)
C24 P3 C21 C22 -178.61(18)
C19 P3 C21 C22 71.03(18)
Ni2 P3 C21 C22 -48.46(18)
C24 P3 C21 C23 -58.8(2)
C19 P3 C21 C23 -169.1(2)
Ni2 P3 C21 C23 71.4(2)
C21 P3 C24 C26 -176.22(19)
C19 P3 C24 C26 -68.1(2)
Ni2 P3 C24 C26 51.5(2)
C21 P3 C24 C25 -50.0(3)
C19 P3 C24 C25 58.1(3)
Ni2 P3 C24 C25 177.7(2)
C20 P4 C27 C28 173.01(16)
C30 P4 C27 C28 65.61(18)
Ni2 P4 C27 C28 -69.40(17)
C20 P4 C27 C29 -64.53(18)
C30 P4 C27 C29 -171.93(16)
Ni2 P4 C27 C29 53.06(17)
C20 P4 C30 C31 -53.9(2)
C27 P4 C30 C31 53.6(2)
Ni2 P4 C30 C31 -175.45(15)
C20 P4 C30 C32 72.50(19)
C27 P4 C30 C32 179.97(17)
Ni2 P4 C30 C32 -49.08(19)
C36 N2 C33 C34 -0.9(3)
Ni2 N2 C33 C34 110.6(2)
C36 N2 C33 Ni2 -111.4(2)
P3 Ni2 C33 N2 12.3(3)
P4 Ni2 C33 N2 -171.96(13)
N2 Ni2 C33 C34 -104.2(2)
P3 Ni2 C33 C34 -92.0(3)
P4 Ni2 C33 C34 83.8(2)
N2 C33 C34 C35 -17.2(3)
Ni2 C33 C34 C35 58.9(3)
C33 C34 C35 C36 27.5(3)
C33 N2 C36 C35 18.9(3)
Ni2 N2 C36 C35 -58.3(3)
C34 C35 C36 N2 -28.5(3)
